data_4348391
loop_
_publ_author_name
'Wang, Xiuli'
'Le, Mao'
'Lin, Hong-Yan'
'Luan, Jian'
'Liu, Guo-Cheng'
'Sui, Fang-Fang'
'Chang, Zhi-Han'

_publ_section_title
;
 Assembly, structures, photophysical properties and photocatalytic
 activities of a series of coordination polymers constructed from
 semi-rigid bis-pyridyl-bis-amide and benzenetricarboxylic acid
;
_journal_issue 4
_journal_name_full 'Inorganic Chemistry Frontiers'
_journal_page_first 373
_journal_paper_doi 10.1039/C4QI00218K
_journal_volume 2
_journal_year 2015
_chemical_formula_sum 'C31 H26 Cd N4 O11'
_chemical_formula_weight 742.96
_space_group_IT_number 2
_space_group_name_Hall '-P 1'
_space_group_name_H-M_alt 'P -1'
_symmetry_cell_setting triclinic
_symmetry_space_group_name_H-M 'P -1'
_atom_sites_solution_hydrogens geom
_atom_sites_solution_primary direct
_atom_sites_solution_secondary difmap
_audit_creation_method SHELXL-97
_audit_update_record
;
2014-05-25 deposited with the CCDC.
2015-02-02 downloaded from the CCDC.
;
_cell_angle_alpha 90.7530(10)
_cell_angle_beta 93.9340(10)
_cell_angle_gamma 90.7470(10)
_cell_formula_units_Z 2
_cell_length_a 10.0186(6)
_cell_length_b 10.2419(6)
_cell_length_c 14.6114(8)
_cell_measurement_temperature 296(2)
_cell_measurement_theta_max 28.48
_cell_measurement_theta_min 1.99
_cell_volume 1495.46(15)
_computing_cell_refinement 'SMART (Bruker, 2001)'
_computing_data_collection 'SMART (Bruker, 2001)'
_computing_data_reduction 'SAINT+ (Bruker, 1999)'
_computing_molecular_graphics 'PLATON (Spek, 2003)'
_computing_publication_material 'SHELXTL (1998)'
_computing_structure_refinement 'SHELXL-97 (Sheldrick, 2008)'
_computing_structure_solution 'SHELXS-97 (Sheldrick, 2008)'
_diffrn_ambient_temperature 296(2)
_diffrn_measured_fraction_theta_full 0.987
_diffrn_measured_fraction_theta_max 0.987
_diffrn_measurement_device_type 'CCD area detector'
_diffrn_measurement_method 'phi and omega scans'
_diffrn_radiation_monochromator graphite
_diffrn_radiation_source 'fine-focus sealed tube'
_diffrn_radiation_type MoK\a
_diffrn_radiation_wavelength 0.71073
_diffrn_reflns_av_R_equivalents 0.0156
_diffrn_reflns_av_sigmaI/netI 0.0315
_diffrn_reflns_limit_h_max 13
_diffrn_reflns_limit_h_min -10
_diffrn_reflns_limit_k_max 10
_diffrn_reflns_limit_k_min -13
_diffrn_reflns_limit_l_max 19
_diffrn_reflns_limit_l_min -19
_diffrn_reflns_number 11175
_diffrn_reflns_theta_full 28.48
_diffrn_reflns_theta_max 28.48
_diffrn_reflns_theta_min 1.99
_exptl_absorpt_coefficient_mu 0.801
_exptl_absorpt_correction_T_max 0.916
_exptl_absorpt_correction_T_min 0.887
_exptl_absorpt_correction_type multi-scan
_exptl_absorpt_process_details SADABS
_exptl_crystal_colour COLOURLESS
_exptl_crystal_density_diffrn 1.650
_exptl_crystal_density_method 'not measured'
_exptl_crystal_description BLOCK
_exptl_crystal_F_000 752
_exptl_crystal_size_max 0.15
_exptl_crystal_size_mid 0.14
_exptl_crystal_size_min 0.11
_refine_diff_density_max 0.703
_refine_diff_density_min -0.670
_refine_diff_density_rms 0.074
_refine_ls_extinction_method none
_refine_ls_goodness_of_fit_ref 1.018
_refine_ls_hydrogen_treatment constr
_refine_ls_matrix_type full
_refine_ls_number_parameters 424
_refine_ls_number_reflns 7471
_refine_ls_number_restraints 0
_refine_ls_restrained_S_all 1.018
_refine_ls_R_factor_all 0.0355
_refine_ls_R_factor_gt 0.0297
_refine_ls_shift/su_max 0.001
_refine_ls_shift/su_mean 0.000
_refine_ls_structure_factor_coef Fsqd
_refine_ls_weighting_details 'calc w=1/[\s^2^(Fo^2^)+(0.0392P)^2^+0.8674P] where P=(Fo^2^+2Fc^2^)/3'
_refine_ls_weighting_scheme calc
_refine_ls_wR_factor_gt 0.0719
_refine_ls_wR_factor_ref 0.0747
_reflns_number_gt 6702
_reflns_number_total 7471
_reflns_threshold_expression >2sigma(I)
_cod_data_source_file c4qi00218k2.cif
_cod_data_source_block lm-5
_cod_depositor_comments
;
The following automatic conversions were performed:

data item '_symmetry_cell_setting' value 'Triclinic' was changed to
'triclinic' in accordance with the
/home/saulius/struct/COD-crude-data/automatic-downloads/DataCite-retrospective/RSC/depositions/lib/dictionaries/cif_core.dic
dictionary named 'cif_core.dic' version 2.4.2 last updated on
2011-04-26.

Automatic conversion script
Id: cif_fix_values 6909 2019-04-08 15:41:33Z antanas 
;
_cod_database_code 4348391

loop_
_symmetry_equiv_pos_as_xyz
'x, y, z'
'-x, -y, -z'

loop_
_atom_site_label
_atom_site_type_symbol
_atom_site_fract_x
_atom_site_fract_y
_atom_site_fract_z
_atom_site_U_iso_or_equiv
_atom_site_adp_type
_atom_site_occupancy
_atom_site_symmetry_multiplicity
_atom_site_calc_flag
_atom_site_refinement_flags
Cd1 Cd -0.076444(14) 0.326839(14) 0.836244(10) 0.01852(5) Uani 1 1 d .
O1 O -0.06075(15) 0.07928(15) 0.82011(12) 0.0284(3) Uani 1 1 d .
N1 N 0.15588(17) 0.31943(17) 0.85845(13) 0.0229(4) Uani 1 1 d .
C1 C 0.2228(2) 0.4169(2) 0.90407(16) 0.0261(4) Uani 1 1 d .
H1A H 0.1751 0.4780 0.9358 0.031 Uiso 1 1 calc R
O1W O -0.09364(16) 0.29120(16) 0.99465(11) 0.0297(3) Uani 1 1 d .
H1WA H -0.0462 0.2946 1.0452 0.036 Uiso 1 1 d R
H1WB H -0.1752 0.2962 1.0068 0.036 Uiso 1 1 d R
O2 O -0.25840(16) 0.17068(14) 0.82490(12) 0.0300(4) Uani 1 1 d .
N2 N -0.0816(2) 0.3377(2) 0.67569(13) 0.0295(4) Uani 1 1 d .
C2 C 0.3600(2) 0.4295(2) 0.90539(17) 0.0285(5) Uani 1 1 d .
H2A H 0.4041 0.4963 0.9396 0.034 Uiso 1 1 calc R
O2W O -0.88309(17) -0.03269(19) 0.94519(14) 0.0402(4) Uani 1 1 d .
H2WA H -0.8256 0.0237 0.9662 0.048 Uiso 1 1 d R
H2WB H -0.9212 -0.0025 0.8963 0.048 Uiso 1 1 d R
O3 O -0.63902(17) -0.05608(17) 0.91052(14) 0.0374(4) Uani 1 1 d .
N3 N 0.43788(18) 0.15470(18) 0.75593(13) 0.0241(4) Uani 1 1 d .
H3B H 0.5236 0.1623 0.7628 0.029 Uiso 1 1 calc R
C3 C 0.4320(2) 0.3426(2) 0.85577(16) 0.0269(5) Uani 1 1 d .
H3A H 0.5244 0.3514 0.8549 0.032 Uiso 1 1 calc R
O3W O 0.0138(2) -0.0673(3) 0.66095(18) 0.0833(10) Uani 1 1 d .
H3WA H -0.0212 -0.0253 0.7036 0.100 Uiso 1 1 d R
H3WB H 0.0930 -0.0379 0.6575 0.100 Uiso 1 1 d R
O4 O -0.64176(17) -0.26520(16) 0.95192(13) 0.0352(4) Uani 1 1 d .
C4 C 0.3638(2) 0.2419(2) 0.80723(14) 0.0206(4) Uani 1 1 d .
N4 N 0.8923(2) -0.2228(2) 0.51661(14) 0.0366(5) Uani 1 1 d .
H4A H 0.9155 -0.1753 0.5642 0.044 Uiso 1 1 calc R
C5 C 0.2254(2) 0.2312(2) 0.81258(15) 0.0222(4) Uani 1 1 d .
H5A H 0.1798 0.1609 0.7835 0.027 Uiso 1 1 calc R
O5 O -0.24672(16) -0.52355(15) 0.83801(12) 0.0305(4) Uani 1 1 d .
O6 O -0.05093(16) -0.42588(16) 0.86825(13) 0.0320(4) Uani 1 1 d .
C6 C 0.3879(2) 0.0598(2) 0.69677(16) 0.0264(4) Uani 1 1 d .
O7 O 0.26837(17) 0.04158(19) 0.67842(14) 0.0417(5) Uani 1 1 d .
C7 C 0.4906(2) -0.0215(2) 0.65352(15) 0.0253(4) Uani 1 1 d .
O8 O 0.7130(2) -0.3111(2) 0.43328(14) 0.0474(5) Uani 1 1 d .
C8 C 0.4763(2) -0.1606(2) 0.65044(15) 0.0243(4) Uani 1 1 d .
C9 C 0.3767(2) -0.2298(2) 0.69580(16) 0.0310(5) Uani 1 1 d .
H9A H 0.3143 -0.1833 0.7269 0.037 Uiso 1 1 calc R
C10 C 0.3709(3) -0.3622(3) 0.69454(18) 0.0394(6) Uani 1 1 d .
H10A H 0.3054 -0.4053 0.7253 0.047 Uiso 1 1 calc R
C11 C 0.4630(3) -0.4350(3) 0.64723(19) 0.0415(6) Uani 1 1 d .
H11A H 0.4586 -0.5257 0.6470 0.050 Uiso 1 1 calc R
C12 C 0.5588(3) -0.3725(2) 0.60167(18) 0.0360(6) Uani 1 1 d .
H12A H 0.6185 -0.4215 0.5699 0.043 Uiso 1 1 calc R
C13 C 0.5693(2) -0.2343(2) 0.60160(15) 0.0260(4) Uani 1 1 d .
C14 C 0.6719(2) -0.1670(2) 0.55726(16) 0.0288(5) Uani 1 1 d .
C15 C 0.6846(2) -0.0339(2) 0.56446(17) 0.0325(5) Uani 1 1 d .
H15A H 0.7539 0.0086 0.5372 0.039 Uiso 1 1 calc R
C16 C 0.5935(2) 0.0391(2) 0.61282(17) 0.0309(5) Uani 1 1 d .
H16A H 0.6033 0.1294 0.6172 0.037 Uiso 1 1 calc R
C17 C 0.7597(2) -0.2415(2) 0.49608(17) 0.0317(5) Uani 1 1 d .
C18 C 0.0191(2) 0.2969(3) 0.62702(16) 0.0335(5) Uani 1 1 d .
H18A H 0.1022 0.2834 0.6575 0.040 Uiso 1 1 calc R
C19 C 0.0042(2) 0.2740(3) 0.53298(16) 0.0317(5) Uani 1 1 d .
C20 C -0.1198(3) 0.2953(3) 0.48839(19) 0.0465(7) Uani 1 1 d .
H20A H -0.1334 0.2810 0.4254 0.056 Uiso 1 1 calc R
C21 C -0.2231(3) 0.3380(4) 0.5388(2) 0.0514(8) Uani 1 1 d .
H21A H -0.3072 0.3527 0.5101 0.062 Uiso 1 1 calc R
C22 C -0.2002(3) 0.3586(3) 0.63191(18) 0.0386(6) Uani 1 1 d .
H22A H -0.2698 0.3881 0.6653 0.046 Uiso 1 1 calc R
C23 C -0.1851(2) 0.07201(19) 0.82918(14) 0.0202(4) Uani 1 1 d .
C24 C -0.2485(2) -0.05814(19) 0.84859(14) 0.0191(4) Uani 1 1 d .
C25 C -0.3776(2) -0.0582(2) 0.87728(14) 0.0207(4) Uani 1 1 d .
H25A H -0.4206 0.0208 0.8847 0.025 Uiso 1 1 calc R
C26 C -0.4436(2) -0.1741(2) 0.89519(14) 0.0202(4) Uani 1 1 d .
C27 C -0.5843(2) -0.1707(2) 0.92243(15) 0.0230(4) Uani 1 1 d .
C28 C -0.3786(2) -0.2919(2) 0.88452(14) 0.0201(4) Uani 1 1 d .
H28A H -0.4233 -0.3701 0.8941 0.024 Uiso 1 1 calc R
C29 C -0.2470(2) -0.29358(19) 0.85966(14) 0.0191(4) Uani 1 1 d .
C30 C -0.1765(2) -0.4222(2) 0.85462(14) 0.0212(4) Uani 1 1 d .
C31 C -0.1817(2) -0.17612(19) 0.84131(14) 0.0204(4) Uani 1 1 d .
H31A H -0.0939 -0.1767 0.8243 0.024 Uiso 1 1 calc R

loop_
_atom_site_aniso_label
_atom_site_aniso_U_11
_atom_site_aniso_U_22
_atom_site_aniso_U_33
_atom_site_aniso_U_23
_atom_site_aniso_U_13
_atom_site_aniso_U_12
Cd1 0.01566(7) 0.01417(8) 0.02599(8) -0.00219(5) 0.00355(5) 0.00129(5)
O1 0.0197(8) 0.0233(8) 0.0421(9) 0.0035(7) 0.0030(7) -0.0040(6)
N1 0.0173(8) 0.0216(9) 0.0297(9) -0.0036(7) 0.0030(7) 0.0012(7)
C1 0.0228(10) 0.0227(11) 0.0332(11) -0.0055(9) 0.0046(9) 0.0035(8)
O1W 0.0216(8) 0.0388(9) 0.0293(8) 0.0006(7) 0.0050(6) 0.0005(7)
O2 0.0275(8) 0.0128(7) 0.0499(10) 0.0002(7) 0.0056(7) 0.0013(6)
N2 0.0279(10) 0.0345(11) 0.0263(9) -0.0022(8) 0.0035(8) 0.0053(8)
C2 0.0242(11) 0.0243(11) 0.0363(12) -0.0073(9) -0.0006(9) -0.0029(8)
O2W 0.0227(8) 0.0443(11) 0.0540(12) 0.0097(9) 0.0019(8) 0.0066(7)
O3 0.0247(8) 0.0271(9) 0.0623(12) 0.0082(8) 0.0142(8) 0.0093(7)
N3 0.0141(8) 0.0267(9) 0.0318(10) -0.0042(7) 0.0033(7) 0.0033(7)
C3 0.0177(10) 0.0277(12) 0.0354(12) -0.0014(9) 0.0015(9) -0.0006(8)
O3W 0.0425(13) 0.126(2) 0.0807(18) -0.0676(17) 0.0218(12) -0.0328(14)
O4 0.0239(8) 0.0278(9) 0.0561(11) 0.0051(8) 0.0177(8) 0.0008(7)
C4 0.0180(9) 0.0206(10) 0.0236(10) 0.0004(8) 0.0030(7) 0.0029(7)
N4 0.0261(10) 0.0536(14) 0.0297(10) -0.0179(9) 0.0013(8) 0.0095(9)
C5 0.0159(9) 0.0203(10) 0.0303(11) -0.0038(8) 0.0015(8) 0.0006(7)
O5 0.0257(8) 0.0156(7) 0.0506(10) -0.0046(7) 0.0052(7) 0.0015(6)
O6 0.0202(8) 0.0245(8) 0.0511(10) -0.0053(7) 0.0007(7) 0.0070(6)
C6 0.0212(10) 0.0278(11) 0.0306(11) -0.0042(9) 0.0047(8) 0.0025(8)
O7 0.0197(8) 0.0480(11) 0.0564(12) -0.0240(9) -0.0009(8) 0.0028(7)
C7 0.0216(10) 0.0271(11) 0.0271(11) -0.0065(8) 0.0020(8) 0.0042(8)
O8 0.0351(10) 0.0593(13) 0.0475(11) -0.0288(10) 0.0066(9) -0.0028(9)
C8 0.0227(10) 0.0277(11) 0.0221(10) -0.0040(8) -0.0012(8) 0.0027(8)
C9 0.0286(12) 0.0376(13) 0.0268(11) -0.0010(10) 0.0020(9) -0.0005(10)
C10 0.0401(15) 0.0417(15) 0.0359(13) 0.0071(11) -0.0001(11) -0.0097(12)
C11 0.0515(17) 0.0265(13) 0.0452(15) 0.0025(11) -0.0067(13) -0.0013(11)
C12 0.0398(14) 0.0277(12) 0.0402(14) -0.0034(10) -0.0004(11) 0.0086(10)
C13 0.0247(11) 0.0272(11) 0.0256(10) -0.0039(9) -0.0015(8) 0.0036(8)
C14 0.0221(11) 0.0351(13) 0.0292(11) -0.0081(9) 0.0026(9) 0.0053(9)
C15 0.0260(12) 0.0337(13) 0.0386(13) -0.0053(10) 0.0098(10) 0.0000(9)
C16 0.0271(11) 0.0269(12) 0.0390(13) -0.0066(10) 0.0072(10) 0.0004(9)
C17 0.0290(12) 0.0336(13) 0.0328(12) -0.0080(10) 0.0042(10) 0.0055(10)
C18 0.0238(11) 0.0489(15) 0.0279(11) -0.0040(10) 0.0011(9) 0.0106(10)
C19 0.0274(12) 0.0383(13) 0.0297(12) -0.0081(10) 0.0036(9) 0.0081(10)
C20 0.0329(14) 0.076(2) 0.0295(13) -0.0136(13) -0.0044(11) 0.0171(14)
C21 0.0308(14) 0.083(2) 0.0399(15) -0.0078(15) -0.0066(12) 0.0249(14)
C22 0.0286(12) 0.0539(17) 0.0338(13) -0.0043(11) 0.0032(10) 0.0169(11)
C23 0.0196(9) 0.0169(9) 0.0238(10) -0.0025(7) 0.0008(8) -0.0028(7)
C24 0.0182(9) 0.0139(9) 0.0249(10) -0.0006(7) 0.0010(7) -0.0011(7)
C25 0.0192(9) 0.0167(9) 0.0261(10) -0.0031(8) 0.0015(8) 0.0036(7)
C26 0.0164(9) 0.0200(10) 0.0245(10) -0.0011(8) 0.0040(7) 0.0019(7)
C27 0.0177(9) 0.0233(10) 0.0284(11) -0.0027(8) 0.0038(8) 0.0034(8)
C28 0.0158(9) 0.0168(9) 0.0281(10) 0.0009(8) 0.0038(8) -0.0007(7)
C29 0.0175(9) 0.0141(9) 0.0260(10) -0.0014(7) 0.0023(7) 0.0027(7)
C30 0.0221(10) 0.0158(9) 0.0263(10) -0.0016(8) 0.0050(8) 0.0052(7)
C31 0.0141(9) 0.0173(9) 0.0299(10) -0.0018(8) 0.0036(8) 0.0010(7)

loop_
_atom_type_symbol
_atom_type_description
_atom_type_scat_dispersion_real
_atom_type_scat_dispersion_imag
_atom_type_scat_source
C C 0.0033 0.0016 'International Tables Vol C Tables 4.2.6.8 and 6.1.1.4'
H H 0.0000 0.0000 'International Tables Vol C Tables 4.2.6.8 and 6.1.1.4'
N N 0.0061 0.0033 'International Tables Vol C Tables 4.2.6.8 and 6.1.1.4'
O O 0.0106 0.0060 'International Tables Vol C Tables 4.2.6.8 and 6.1.1.4'
Cd Cd -0.8075 1.2024 'International Tables Vol C Tables 4.2.6.8 and 6.1.1.4'

loop_
_geom_angle_atom_site_label_1
_geom_angle_atom_site_label_2
_geom_angle_atom_site_label_3
_geom_angle
_geom_angle_site_symmetry_1
_geom_angle_site_symmetry_3
O5 Cd1 N1 139.63(6) 1_565 .
O5 Cd1 N2 90.27(7) 1_565 .
N1 Cd1 N2 95.47(7) . .
O5 Cd1 O1W 89.85(6) 1_565 .
N1 Cd1 O1W 89.72(6) . .
N2 Cd1 O1W 171.82(6) . .
O5 Cd1 O2 83.35(5) 1_565 .
N1 Cd1 O2 136.35(6) . .
N2 Cd1 O2 90.35(7) . .
O1W Cd1 O2 81.54(6) . .
O5 Cd1 O1 136.05(5) 1_565 .
N1 Cd1 O1 84.17(6) . .
N2 Cd1 O1 88.00(6) . .
O1W Cd1 O1 86.24(6) . .
O2 Cd1 O1 52.77(5) . .
O5 Cd1 O6 53.33(5) 1_565 1_565
N1 Cd1 O6 86.30(6) . 1_565
N2 Cd1 O6 96.73(7) . 1_565
O1W Cd1 O6 89.90(6) . 1_565
O2 Cd1 O6 135.95(5) . 1_565
O1 Cd1 O6 169.73(5) . 1_565
C23 O1 Cd1 88.28(12) . .
C1 N1 C5 118.74(18) . .
C1 N1 Cd1 119.68(14) . .
C5 N1 Cd1 120.54(14) . .
N1 C1 C2 122.0(2) . .
C23 O2 Cd1 95.21(13) . .
C22 N2 C18 118.7(2) . .
C22 N2 Cd1 116.68(16) . .
C18 N2 Cd1 123.02(16) . .
C1 C2 C3 119.8(2) . .
C6 N3 C4 126.73(18) . .
C2 C3 C4 118.8(2) . .
C3 C4 C5 118.35(19) . .
C3 C4 N3 118.34(19) . .
C5 C4 N3 123.31(19) . .
C17 N4 C19 125.8(2) . 2_656
N1 C5 C4 122.18(19) . .
C30 O5 Cd1 98.47(13) . 1_545
C30 O6 Cd1 85.98(12) . 1_545
O7 C6 N3 123.3(2) . .
O7 C6 C7 121.5(2) . .
N3 C6 C7 115.25(19) . .
C16 C7 C8 120.6(2) . .
C16 C7 C6 119.4(2) . .
C8 C7 C6 119.9(2) . .
C9 C8 C13 118.2(2) . .
C9 C8 C7 123.3(2) . .
C13 C8 C7 118.4(2) . .
C10 C9 C8 121.3(2) . .
C9 C10 C11 120.6(2) . .
C12 C11 C10 120.0(2) . .
C11 C12 C13 121.4(2) . .
C12 C13 C14 122.4(2) . .
C12 C13 C8 118.5(2) . .
C14 C13 C8 119.1(2) . .
C15 C14 C13 120.5(2) . .
C15 C14 C17 119.6(2) . .
C13 C14 C17 119.7(2) . .
C14 C15 C16 120.5(2) . .
C7 C16 C15 120.7(2) . .
O8 C17 N4 124.0(2) . .
O8 C17 C14 121.8(2) . .
N4 C17 C14 114.2(2) . .
N2 C18 C19 122.7(2) . .
C20 C19 C18 118.1(2) . .
C20 C19 N4 119.5(2) . 2_656
C18 C19 N4 122.3(2) . 2_656
C19 C20 C21 119.0(2) . .
C22 C21 C20 119.3(2) . .
N2 C22 C21 122.2(2) . .
O2 C23 O1 122.21(19) . .
O2 C23 C24 118.26(19) . .
O1 C23 C24 119.50(18) . .
C25 C24 C31 119.47(18) . .
C25 C24 C23 117.61(18) . .
C31 C24 C23 122.90(18) . .
C24 C25 C26 121.12(19) . .
C25 C26 C28 119.22(19) . .
C25 C26 C27 119.62(18) . .
C28 C26 C27 121.12(18) . .
O4 C27 O3 124.0(2) . .
O4 C27 C26 123.17(19) . .
O3 C27 C26 112.81(18) . .
C26 C28 C29 120.50(18) . .
C28 C29 C31 119.70(18) . .
C28 C29 C30 119.15(18) . .
C31 C29 C30 121.14(18) . .
O5 C30 O6 122.16(19) . .
O5 C30 C29 117.99(18) . .
O6 C30 C29 119.84(18) . .
C24 C31 C29 119.88(18) . .

loop_
_geom_bond_atom_site_label_1
_geom_bond_atom_site_label_2
_geom_bond_distance
_geom_bond_site_symmetry_2
Cd1 O5 2.3091(16) 1_565
Cd1 N1 2.3303(18) .
Cd1 N2 2.3470(19) .
Cd1 O1W 2.3655(16) .
Cd1 O2 2.4050(16) .
Cd1 O1 2.5512(16) .
Cd1 O6 2.5756(16) 1_565
O1 C23 1.264(3) .
N1 C1 1.339(3) .
N1 C5 1.347(3) .
C1 C2 1.378(3) .
O2 C23 1.256(3) .
N2 C22 1.331(3) .
N2 C18 1.341(3) .
C2 C3 1.382(3) .
O3 C27 1.311(3) .
N3 C6 1.360(3) .
N3 C4 1.410(3) .
C3 C4 1.389(3) .
O4 C27 1.218(3) .
C4 C5 1.396(3) .
N4 C17 1.352(3) .
N4 C19 1.408(3) 2_656
O5 C30 1.258(3) .
O5 Cd1 2.3091(16) 1_545
O6 C30 1.261(3) .
O6 Cd1 2.5756(16) 1_545
C6 O7 1.220(3) .
C6 C7 1.500(3) .
C7 C16 1.371(3) .
C7 C8 1.430(3) .
O8 C17 1.218(3) .
C8 C9 1.422(3) .
C8 C13 1.429(3) .
C9 C10 1.357(4) .
C10 C11 1.406(4) .
C11 C12 1.362(4) .
C12 C13 1.418(3) .
C13 C14 1.427(3) .
C14 C15 1.369(3) .
C14 C17 1.505(3) .
C15 C16 1.408(3) .
C18 C19 1.388(3) .
C19 C20 1.383(3) .
C19 N4 1.408(3) 2_656
C20 C21 1.383(4) .
C21 C22 1.377(4) .
C23 C24 1.507(3) .
C24 C25 1.387(3) .
C24 C31 1.395(3) .
C25 C26 1.389(3) .
C26 C28 1.390(3) .
C26 C27 1.491(3) .
C28 C29 1.392(3) .
C29 C31 1.400(3) .
C29 C30 1.506(3) .
